data_2102765
loop_
_publ_author_name
'Wu, Hui'
'Hartman, Michael R.'
'Udovic, Terrence J.'
'Rush, John J.'
'Zhou, Wei'
'Bowman Jr, Robert C.'
'Vajo, John J.'

_publ_section_title
;
 Structure of the novel ternary hydrides Li~4~<i>Tt</i>~2~D (<i>Tt</i>
 = Si and Ge)
;
_journal_issue 1
_journal_name_full 'Acta Crystallographica Section B'
_journal_page_first 63
_journal_page_last 68
_journal_paper_doi 10.1107/S0108768106046465
_journal_volume 63
_journal_year 2007
_chemical_formula_sum 'Li12 Si7'
_chemical_formula_weight 279.89
_chemical_name_systematic ' ?'
_space_group_IT_number 62
_symmetry_cell_setting orthorhombic
_symmetry_space_group_name_Hall '-P 2ac 2n'
_symmetry_space_group_name_H-M 'P n m a'
_cell_angle_alpha 90.0
_cell_angle_beta 90.0
_cell_angle_gamma 90.0
_cell_formula_units_Z 8
_cell_length_a 8.59576(4)
_cell_length_b 19.77464(11)
_cell_length_c 14.31890(7)
_cell_volume 2433.90(2)
_cod_data_source_file ws5053.cif
_cod_data_source_block LSD_phase_4
_cod_depositor_comments
;
The following automatic conversions were performed:
'_geom_bond_publ_flag' value 'N' changed to 'n' according to
'/home/saulius/struct/CIF-dictionaries/cif_core.dic' dictionary named
'cif_core.dic' version 2.4.1 from 2010-06-29 (247
times).

'_geom_angle_publ_flag' value 'N' changed to 'n' according to
'/home/saulius/struct/CIF-dictionaries/cif_core.dic' dictionary named
'cif_core.dic' version 2.4.1 from 2010-06-29 (793 times).

Automatic conversion script
Id: cif_fix_enum 1527 2010-12-29 10:47:43Z saulius 

The following automatic conversions were performed:

'_geom_bond_publ_flag' value 'N' changed to 'n' according to
/home/saulius/struct/CIF-dictionaries/cif_core.dic dictionary named
'cif_core.dic' version 2.4.1 from 2010-06-29 (247
times).

'_geom_angle_publ_flag' value 'N' changed to 'n' according
to /home/saulius/struct/CIF-dictionaries/cif_core.dic dictionary
named 'cif_core.dic' version 2.4.1 from 2010-06-29 (793 times).

Automatic conversion script
Id: cif_fix_values 1715 2011-07-08 13:25:40Z adriana 
;
_cod_original_cell_volume 2433.90(3)
_cod_database_code 2102765

loop_
_symmetry_equiv_pos_site_id
_symmetry_equiv_pos_as_xyz
1 +x,+y,+z
2 -x+1/2,+y+1/2,+z+1/2
3 +x,-y+1/2,+z
4 -x+1/2,-y,+z+1/2
-1 -x,-y,-z
-2 +x+1/2,-y+1/2,-z+1/2
-3 -x,+y+1/2,-z
-4 +x+1/2,+y,-z+1/2

loop_
_atom_site_type_symbol
_atom_site_label
_atom_site_fract_x
_atom_site_fract_y
_atom_site_fract_z
_atom_site_U_iso_or_equiv
_atom_site_thermal_displace_type
_atom_site_occupancy
Li Li1 0.34 0.25 0.167 0.0535 Uiso 1.0
Li Li2 0.3851 0.25 0.3684 0.0285 Uiso 1.0
Si Si1 0.3683 0.25 0.56946 0.0148 Uiso 1.0
Si Si2 0.3725 0.25 0.73428 0.0131 Uiso 1.0
Si Si3 0.1265 0.25 0.48891 0.0131 Uiso 1.0
Si Si4 0.6139 0.25 0.49135 0.0123 Uiso 1.0
Li Li3 0.1213 0.1652 0.3414 0.0275 Uiso 1.0
Li Li4 0.6286 0.9723 0.0652 0.0243 Uiso 1.0
Li Li5 0.3712 0.1132 0.7365 0.0242 Uiso 1.0
Li Li6 0.632 0.9945 0.4335 0.0225 Uiso 1.0
Li Li7 0.6255 0.1465 0.3606 0.025 Uiso 1.0
Li Li8 0.1279 0.0314 0.2557 0.0245 Uiso 1.0
Li Li9 0.863 0.3275 0.5231 0.047 Uiso 1.0
Li Li10 0.1379 0.3108 0.8383 0.0312 Uiso 1.0
Li Li11 0.3894 0.8126 0.1584 0.0269 Uiso 1.0
Li Li12 0.1614 0.1126 0.5068 0.0303 Uiso 1.0
Li Li13 0.5096 0.1253 0.5275 0.0374 Uiso 1.0
Si Si5 0.87491 0.36853 0.24849 0.0123 Uiso 1.0
Si Si6 0.88939 0.43586 0.38484 0.0132 Uiso 1.0
Si Si7 0.88097 0.55033 0.333 0.0128 Uiso 1.0
Si Si8 0.87928 0.55246 0.16873 0.0128 Uiso 1.0
Si Si9 0.86944 0.43935 0.11499 0.0122 Uiso 1.0

loop_
_atom_type_symbol
Si
Li

loop_
_geom_angle_atom_site_label_1
_geom_angle_atom_site_label_2
_geom_angle_atom_site_label_3
_geom_angle_site_symmetry_1
_geom_angle_site_symmetry_3
_geom_angle
_geom_angle_publ_flag
Li2 Li1 Li3 1_555 -2_655 86.04860(10) n
Li2 Li1 Li3 1_555 -4_645 86.04860(10) n
Li2 Li1 Li7 1_555 -2_555 103.239 n
Li2 Li1 Li7 1_555 -4_545 103.239 n
Li2 Li1 Si5 1_555 -2_555 62.1732(2) n
Li2 Li1 Si5 1_555 -4_545 62.1732(2) n
Li3 Li1 Li3 -2_655 -4_645 69.4168(4) n
Li3 Li1 Li7 -2_655 -2_555 96.8582(4) n
Li3 Li1 Li7 -2_655 -4_545 163.124 n
Li3 Li1 Si5 -2_655 -2_555 115.3737(2) n
Li3 Li1 Si5 -2_655 -4_545 54.7675(2) n
Li3 Li1 Li7 -4_645 -2_555 163.124 n
Li3 Li1 Li7 -4_645 -4_545 96.8582(4) n
Li3 Li1 Si5 -4_645 -2_555 54.7675(2) n
Li3 Li1 Si5 -4_645 -4_545 115.3737(2) n
Li7 Li1 Li7 -2_555 -4_545 94.6892(4) n
Li7 Li1 Si5 -2_555 -2_555 142.0846(2) n
Li7 Li1 Si5 -2_555 -4_545 59.3570(3) n
Li7 Li1 Si5 -4_545 -2_555 59.3570(3) n
Li7 Li1 Si5 -4_545 -4_545 142.0846(2) n
Si5 Li1 Si5 -2_555 -4_545 123.9819(3) n
Li1 Li2 Si3 1_555 1_555 120.1653(2) n
Li1 Li2 Si4 1_555 1_555 139.48970(10) n
Li1 Li2 Li3 1_555 1_555 76.0703 n
Li1 Li2 Li3 1_555 3_555 76.0703 n
Li1 Li2 Li7 1_555 1_555 93.24230(10) n
Li1 Li2 Li7 1_555 3_555 93.24230(10) n
Si3 Li2 Si4 1_555 1_555 100.3450(4) n
Si3 Li2 Li3 1_555 1_555 56.9100(2) n
Si3 Li2 Li3 1_555 3_555 56.9100(2) n
Si3 Li2 Li7 1_555 1_555 125.7573(2) n
Si3 Li2 Li7 1_555 3_555 125.7573(2) n
Si4 Li2 Li3 1_555 1_555 133.1652(2) n
Si4 Li2 Li3 1_555 3_555 133.1652(2) n
Si4 Li2 Li7 1_555 1_555 59.7751(2) n
Si4 Li2 Li7 1_555 3_555 59.7751(2) n
Li3 Li2 Li3 1_555 3_555 72.1836(4) n
Li3 Li2 Li7 1_555 1_555 98.4011(4) n
Li3 Li2 Li7 1_555 3_555 167.0507 n
Li3 Li2 Li7 3_555 1_555 167.0507 n
Li3 Li2 Li7 3_555 3_555 98.4011(4) n
Li7 Li2 Li7 1_555 3_555 89.3663(4) n
Si2 Si1 Si3 1_555 1_555 119.9034(2) n
Si2 Si1 Si4 1_555 1_555 117.0378(2) n
Si2 Si1 Li11 1_555 2_545 64.11510(10) n
Si2 Si1 Li11 1_555 4_565 64.11510(10) n
Si2 Si1 Li13 1_555 1_555 101.94120(10) n
Si2 Si1 Li13 1_555 3_555 101.94120(10) n
Si3 Si1 Si4 1_555 1_555 123.0588(3) n
Si3 Si1 Li11 1_555 2_545 62.3189(3) n
Si3 Si1 Li11 1_555 4_565 62.3189(3) n
Si3 Si1 Li13 1_555 1_555 105.8926(2) n
Si3 Si1 Li13 1_555 3_555 105.8926(2) n
Si4 Si1 Li11 1_555 2_545 154.08031(10) n
Si4 Si1 Li11 1_555 4_565 154.08031(10) n
Si4 Si1 Li13 1_555 1_555 61.2225(2) n
Si4 Si1 Li13 1_555 3_555 61.2225(2) n
Li11 Si1 Li11 2_545 4_565 51.6981(3) n
Li11 Si1 Li13 2_545 1_555 144.5553 n
Li11 Si1 Li13 2_545 3_555 92.8923(3) n
Li11 Si1 Li13 4_565 1_555 92.8923(3) n
Li11 Si1 Li13 4_565 3_555 144.5553 n
Li13 Si1 Li13 1_555 3_555 122.4206(3) n
Si1 Si2 Li5 1_555 1_555 90.6695 n
Si1 Si2 Li5 1_555 3_555 90.6695 n
Si1 Si2 Li10 1_555 1_555 121.6376(2) n
Si1 Si2 Li10 1_555 3_555 121.6376(2) n
Si1 Si2 Li10 1_555 -2_656 68.82580(10) n
Si1 Si2 Li10 1_555 -4_646 68.82580(10) n
Si1 Si2 Li11 1_555 2_545 66.30860(10) n
Si1 Si2 Li11 1_555 4_565 66.30860(10) n
Si1 Si2 Li11 1_555 -1_666 123.4680(2) n
Si1 Si2 Li11 1_555 -3_645 123.4680(2) n
Li5 Si2 Li5 1_555 3_555 178.5729 n
Li5 Si2 Li10 1_555 1_555 115.03030(10) n
Li5 Si2 Li10 1_555 3_555 63.78900(10) n
Li5 Si2 Li10 1_555 -2_656 64.8733(2) n
Li5 Si2 Li10 1_555 -4_646 116.11570(10) n
Li5 Si2 Li11 1_555 2_545 116.4226(2) n
Li5 Si2 Li11 1_555 4_565 63.73640(10) n
Li5 Si2 Li11 1_555 -1_666 63.97500(10) n
Li5 Si2 Li11 1_555 -3_645 115.59500(10) n
Li5 Si2 Li10 3_555 1_555 63.78900(10) n
Li5 Si2 Li10 3_555 3_555 115.03030(10) n
Li5 Si2 Li10 3_555 -2_656 116.11570(10) n
Li5 Si2 Li10 3_555 -4_646 64.8733(2) n
Li5 Si2 Li11 3_555 2_545 63.73640(10) n
Li5 Si2 Li11 3_555 4_565 116.4226(2) n
Li5 Si2 Li11 3_555 -1_666 115.59500(10) n
Li5 Si2 Li11 3_555 -3_645 63.97500(10) n
Li10 Si2 Li10 1_555 3_555 51.2427(3) n
Li10 Si2 Li10 1_555 -2_656 169.2215 n
Li10 Si2 Li10 1_555 -4_646 127.4715(3) n
Li10 Si2 Li11 1_555 2_545 55.3485(3) n
Li10 Si2 Li11 1_555 4_565 79.3515(3) n
Li10 Si2 Li11 1_555 -1_666 114.8884(3) n
Li10 Si2 Li11 1_555 -3_645 92.5380(3) n
Li10 Si2 Li10 3_555 -2_656 127.4715(3) n
Li10 Si2 Li10 3_555 -4_646 169.2215 n
Li10 Si2 Li11 3_555 2_545 79.3515(3) n
Li10 Si2 Li11 3_555 4_565 55.3485(3) n
Li10 Si2 Li11 3_555 -1_666 92.5380(3) n
Li10 Si2 Li11 3_555 -3_645 114.8884(3) n
Li10 Si2 Li10 -2_656 -4_646 51.2446(3) n
Li10 Si2 Li11 -2_656 2_545 135.1149(2) n
Li10 Si2 Li11 -2_656 4_565 108.9480(3) n
Li10 Si2 Li11 -2_656 -1_666 54.7644(3) n
Li10 Si2 Li11 -2_656 -3_645 78.4421(3) n
Li10 Si2 Li11 -4_646 2_545 108.9480(3) n
Li10 Si2 Li11 -4_646 4_565 135.1149(2) n
Li10 Si2 Li11 -4_646 -1_666 78.4421(3) n
Li10 Si2 Li11 -4_646 -3_645 54.7644(3) n
Li11 Si2 Li11 2_545 4_565 52.6906(3) n
Li11 Si2 Li11 2_545 -1_666 169.9856 n
Li11 Si2 Li11 2_545 -3_645 126.7485(3) n
Li11 Si2 Li11 4_565 -1_666 126.7485(3) n
Li11 Si2 Li11 4_565 -3_645 169.9856 n
Li11 Si2 Li11 -1_666 -3_645 51.6239(3) n
Li2 Si3 Si1 1_555 1_555 66.8486(3) n
Li2 Si3 Li3 1_555 1_555 62.1539(2) n
Li2 Si3 Li3 1_555 3_555 62.1539(2) n
Li2 Si3 Li9 1_555 1_455 138.7686(2) n
Li2 Si3 Li9 1_555 3_455 138.7686(2) n
Li2 Si3 Li11 1_555 2_545 125.8129(2) n
Li2 Si3 Li11 1_555 4_565 125.8129(2) n
Li2 Si3 Li12 1_555 1_555 88.33260(10) n
Li2 Si3 Li12 1_555 3_555 88.33260(10) n
Si1 Si3 Li3 1_555 1_555 113.2322(2) n
Si1 Si3 Li3 1_555 3_555 113.2322(2) n
Si1 Si3 Li9 1_555 1_455 128.8554(2) n
Si1 Si3 Li9 1_555 3_455 128.8554(2) n
Si1 Si3 Li11 1_555 2_545 67.1769(2) n
Si1 Si3 Li11 1_555 4_565 67.1769(2) n
Si1 Si3 Li12 1_555 1_555 81.90510(10) n
Si1 Si3 Li12 1_555 3_555 81.90510(10) n
Li3 Si3 Li3 1_555 3_555 76.8806(4) n
Li3 Si3 Li9 1_555 1_455 117.8673(2) n
Li3 Si3 Li9 1_555 3_455 77.3811(2) n
Li3 Si3 Li11 1_555 2_545 167.9594 n
Li3 Si3 Li11 1_555 4_565 114.4400(4) n
Li3 Si3 Li12 1_555 1_555 57.2909(2) n
Li3 Si3 Li12 1_555 3_555 133.6398(2) n
Li3 Si3 Li9 3_555 1_455 77.3811(2) n
Li3 Si3 Li9 3_555 3_455 117.8673(2) n
Li3 Si3 Li11 3_555 2_545 114.4400(4) n
Li3 Si3 Li11 3_555 4_565 167.9594 n
Li3 Si3 Li12 3_555 1_555 133.6398(2) n
Li3 Si3 Li12 3_555 3_555 57.2909(2) n
Li9 Si3 Li9 1_455 3_455 66.9572(4) n
Li9 Si3 Li11 1_455 2_545 63.38750(10) n
Li9 Si3 Li11 1_455 4_565 93.0212(2) n
Li9 Si3 Li12 1_455 1_555 128.20970(10) n
Li9 Si3 Li12 1_455 3_555 61.7537(2) n
Li9 Si3 Li11 3_455 2_545 93.0212(2) n
Li9 Si3 Li11 3_455 4_565 63.38750(10) n
Li9 Si3 Li12 3_455 1_555 61.7537(2) n
Li9 Si3 Li12 3_455 3_555 128.20970(10) n
Li11 Si3 Li11 2_545 4_565 53.9761(3) n
Li11 Si3 Li12 2_545 1_555 111.8118(2) n
Li11 Si3 Li12 2_545 3_555 58.22180(10) n
Li11 Si3 Li12 4_565 1_555 58.22180(10) n
Li11 Si3 Li12 4_565 3_555 111.8118(2) n
Li12 Si3 Li12 1_555 3_555 163.47810(10) n
Li2 Si4 Si1 1_555 1_555 69.7476(3) n
Li2 Si4 Li7 1_555 1_555 64.9685(2) n
Li2 Si4 Li7 1_555 3_555 64.9685(2) n
Li2 Si4 Li9 1_555 1_555 135.2780(2) n
Li2 Si4 Li9 1_555 3_555 135.2780(2) n
Li2 Si4 Li10 1_555 -2_656 130.7598(2) n
Li2 Si4 Li10 1_555 -4_646 130.7598(2) n
Li2 Si4 Li13 1_555 1_555 83.06840(10) n
Li2 Si4 Li13 1_555 3_555 83.06840(10) n
Si1 Si4 Li7 1_555 1_555 110.33570(10) n
Si1 Si4 Li7 1_555 3_555 110.33570(10) n
Si1 Si4 Li9 1_555 1_555 128.9348(2) n
Si1 Si4 Li9 1_555 3_555 128.9348(2) n
Si1 Si4 Li10 1_555 -2_656 69.3986(2) n
Si1 Si4 Li10 1_555 -4_646 69.3986(2) n
Si1 Si4 Li13 1_555 1_555 67.24220(10) n
Si1 Si4 Li13 1_555 3_555 67.24220(10) n
Li7 Si4 Li7 1_555 3_555 95.0177(4) n
Li7 Si4 Li9 1_555 1_555 120.5898(2) n
Li7 Si4 Li9 1_555 3_555 70.3096(2) n
Li7 Si4 Li10 1_555 -2_656 105.9915(4) n
Li7 Si4 Li10 1_555 -4_646 157.7648 n
Li7 Si4 Li13 1_555 1_555 57.5000(3) n
Li7 Si4 Li13 1_555 3_555 145.33510(10) n
Li7 Si4 Li9 3_555 1_555 70.3096(2) n
Li7 Si4 Li9 3_555 3_555 120.5897(2) n
Li7 Si4 Li10 3_555 -2_656 157.7648 n
Li7 Si4 Li10 3_555 -4_646 105.9915(4) n
Li7 Si4 Li13 3_555 1_555 145.33510(10) n
Li7 Si4 Li13 3_555 3_555 57.5000(3) n
Li9 Si4 Li9 1_555 3_555 69.9939(4) n
Li9 Si4 Li10 1_555 -2_656 92.2956(2) n
Li9 Si4 Li10 1_555 -4_646 62.24940(10) n
Li9 Si4 Li13 1_555 1_555 139.86411(10) n
Li9 Si4 Li13 1_555 3_555 72.9549(3) n
Li9 Si4 Li10 3_555 -2_656 62.24940(10) n
Li9 Si4 Li10 3_555 -4_646 92.2956(2) n
Li9 Si4 Li13 3_555 1_555 72.9549(3) n
Li9 Si4 Li13 3_555 3_555 139.86400(10) n
Li10 Si4 Li10 -2_656 -4_646 52.3158(3) n
Li10 Si4 Li13 -2_656 1_555 56.34240(10) n
Li10 Si4 Li13 -2_656 3_555 104.9945(2) n
Li10 Si4 Li13 -4_646 1_555 104.9946(2) n
Li10 Si4 Li13 -4_646 3_555 56.34240(10) n
Li13 Si4 Li13 1_555 3_555 134.4525(3) n
Li1 Li3 Li2 -2_556 1_555 108.9142(4) n
Li1 Li3 Si3 -2_555 1_555 72.0367(2) n
Li1 Li3 Li7 -2_555 -4_545 92.39900(10) n
Li1 Li3 Li8 -2_555 1_555 121.0133(2) n
Li1 Li3 Li12 -2_555 1_555 111.86830(10) n
Li1 Li3 Si5 -2_555 3_455 56.9037(3) n
Li1 Li3 Si5 -2_555 -2_555 143.9658(2) n
Li2 Li3 Si3 1_555 1_555 60.9361(2) n
Li2 Li3 Li7 1_555 -4_545 101.5103 n
Li2 Li3 Li8 1_555 1_555 125.1655(2) n
Li2 Li3 Li12 1_555 1_555 90.3623(2) n
Li2 Li3 Si5 1_555 3_455 150.85110(10) n
Li2 Li3 Si5 1_555 -2_555 63.4840(3) n
Si3 Li3 Li7 1_555 -4_545 148.7960(2) n
Si3 Li3 Li8 1_555 1_555 153.2499 n
Si3 Li3 Li12 1_555 1_555 62.2844(4) n
Si3 Li3 Si5 1_555 3_455 125.1855(2) n
Si3 Li3 Si5 1_555 -2_555 121.9781(2) n
Li7 Li3 Li8 -4_545 1_555 57.82610(10) n
Li7 Li3 Li12 -4_545 1_555 147.9940(2) n
Li7 Li3 Si5 -4_545 3_455 57.8382(2) n
Li7 Li3 Si5 -4_545 -2_555 57.97730(10) n
Li8 Li3 Li12 1_555 1_555 91.0135(3) n
Li8 Li3 Si5 1_555 3_455 64.27790(10) n
Li8 Li3 Si5 1_555 -2_555 62.99320(10) n
Li12 Li3 Si5 1_555 3_455 118.1521(2) n
Li12 Li3 Si5 1_555 -2_555 103.5718(2) n
Si5 Li3 Si5 3_455 -2_555 111.2829(3) n
Li4 Li4 Li6 -1_675 4_674 91.9967(3) n
Li4 Li4 Li8 -1_675 -4_655 113.6260(2) n
Li4 Li4 Li9 -1_675 2_654 103.8686(2) n
Li4 Li4 Li12 -1_675 4_564 57.1696(3) n
Li4 Li4 Li12 -1_675 -4_655 61.84400(10) n
Li4 Li4 Si6 -1_675 2_654 58.2362(2) n
Li4 Li4 Si6 -1_675 -2_565 53.6492(2) n
Li4 Li4 Si7 -1_675 -2_565 79.3742(3) n
Li4 Li4 Si8 -1_675 3_565 168.5011 n
Li4 Li4 Si9 -1_675 3_565 117.4400(3) n
Li6 Li4 Li8 4_674 -4_655 120.3343(2) n
Li6 Li4 Li9 4_674 2_654 94.06160(10) n
Li6 Li4 Li12 4_674 4_564 121.3587(3) n
Li6 Li4 Li12 4_674 -4_655 59.35190(10) n
Li6 Li4 Si6 4_674 2_654 58.0169(2) n
Li6 Li4 Si6 4_674 -2_565 122.6682(2) n
Li6 Li4 Si7 4_674 -2_565 171.3706 n
Li6 Li4 Si8 4_674 3_565 80.0592(3) n
Li6 Li4 Si9 4_674 3_565 59.6146(2) n
Li8 Li4 Li9 -4_655 2_654 126.37900(10) n
Li8 Li4 Li12 -4_655 4_564 117.73520(10) n
Li8 Li4 Li12 -4_655 -4_655 85.9159(3) n
Li8 Li4 Si6 -4_655 2_654 170.46030(10) n
Li8 Li4 Si6 -4_655 -2_565 60.21220(10) n
Li8 Li4 Si7 -4_655 -2_565 64.0589(2) n
Li8 Li4 Si8 -4_655 3_565 64.6007(2) n
Li8 Li4 Si9 -4_655 3_565 60.74710(10) n
Li9 Li4 Li12 2_654 4_564 55.8084(2) n
Li9 Li4 Li12 2_654 -4_655 147.0451(2) n
Li9 Li4 Si6 2_654 2_654 62.671 n
Li9 Li4 Si6 2_654 -2_565 134.1468(2) n
Li9 Li4 Si7 2_654 -2_565 88.13860(10) n
Li9 Li4 Si8 2_654 3_565 85.11010(10) n
Li9 Li4 Si9 2_654 3_565 130.1155(2) n
Li12 Li4 Li12 4_564 -4_655 119.0136(2) n
Li12 Li4 Si6 4_564 2_654 63.37350(10) n
Li12 Li4 Si6 4_564 -2_565 80.3774(4) n
Li12 Li4 Si7 4_564 -2_565 53.6764(2) n
Li12 Li4 Si8 4_564 3_565 134.2184(2) n
Li12 Li4 Si9 4_564 3_565 173.9601 n
Li12 Li4 Si6 -4_655 2_654 85.5486(2) n
Li12 Li4 Si6 -4_655 -2_565 63.8017(3) n
Li12 Li4 Si7 -4_655 -2_565 115.44310(10) n
Li12 Li4 Si8 -4_655 3_565 106.74400(10) n
Li12 Li4 Si9 -4_655 3_565 55.6781(2) n
Si6 Li4 Si6 2_654 -2_565 111.88540(10) n
Si6 Li4 Si7 2_654 -2_565 116.2744(2) n
Si6 Li4 Si8 2_654 3_565 122.2074(2) n
Si6 Li4 Si9 2_654 3_565 117.04230(10) n
Si6 Li4 Si7 -2_565 -2_565 51.6414(2) n
Si6 Li4 Si8 -2_565 3_565 124.3746(2) n
Si6 Li4 Si9 -2_565 3_565 94.1436(4) n
Si7 Li4 Si8 -2_565 3_565 108.4642(3) n
Si7 Li4 Si9 -2_565 3_565 124.4518(2) n
Si8 Li4 Si9 3_565 3_565 51.2800(2) n
Si2 Li5 Li8 1_555 4_555 175.1656 n
Si2 Li5 Li10 1_555 3_555 59.3641(2) n
Si2 Li5 Li10 1_555 -2_656 58.7942(2) n
Si2 Li5 Li11 1_555 4_565 59.5413(2) n
Si2 Li5 Li11 1_555 -1_666 60.2866(2) n
Si2 Li5 Si7 1_555 2_645 116.25310(10) n
Si2 Li5 Si7 1_555 -3_645 117.4624(2) n
Si2 Li5 Si8 1_555 2_645 116.5371(2) n
Si2 Li5 Si8 1_555 -3_645 115.82310(10) n
Li8 Li5 Li10 4_555 3_555 118.0179(2) n
Li8 Li5 Li10 4_555 -2_656 122.7548(2) n
Li8 Li5 Li11 4_555 4_565 122.8372(2) n
Li8 Li5 Li11 4_555 -1_666 116.4670(2) n
Li8 Li5 Si7 4_555 2_645 60.88760(10) n
Li8 Li5 Si7 4_555 -3_645 65.0064(2) n
Li8 Li5 Si8 4_555 2_645 65.2010(2) n
Li8 Li5 Si8 4_555 -3_645 62.03520(10) n
Li10 Li5 Li10 3_555 -2_656 117.1992(3) n
Li10 Li5 Li11 3_555 4_565 52.9657(3) n
Li10 Li5 Li11 3_555 -1_666 88.1718(3) n
Li10 Li5 Si7 3_555 2_645 120.2271(3) n
Li10 Li5 Si7 3_555 -3_645 82.4257(3) n
Li10 Li5 Si8 3_555 2_645 168.9864 n
Li10 Li5 Si8 3_555 -3_645 56.6050(3) n
Li10 Li5 Li11 -2_656 4_565 101.7034(3) n
Li10 Li5 Li11 -2_656 -1_666 52.1580(3) n
Li10 Li5 Si7 -2_656 2_645 79.3669(3) n
Li10 Li5 Si7 -2_656 -3_645 136.8145(2) n
Li10 Li5 Si8 -2_656 2_645 57.7430(3) n
Li10 Li5 Si8 -2_656 -3_645 171.648 n
Li11 Li5 Li11 4_565 -1_666 119.0102(3) n
Li11 Li5 Si7 4_565 2_645 172.893 n
Li11 Li5 Si7 4_565 -3_645 57.9304(3) n
Li11 Li5 Si8 4_565 2_645 135.6225(2) n
Li11 Li5 Si8 4_565 -3_645 79.1087(3) n
Li11 Li5 Si7 -1_666 2_645 56.0938(3) n
Li11 Li5 Si7 -1_666 -3_645 169.6254 n
Li11 Li5 Si8 -1_666 2_645 81.1878(3) n
Li11 Li5 Si8 -1_666 -3_645 120.0947(3) n
Si7 Li5 Si7 2_645 -3_645 125.7895(3) n
Si7 Li5 Si8 2_645 2_645 50.8092(3) n
Si7 Li5 Si8 2_645 -3_645 98.8081(3) n
Si7 Li5 Si8 -3_645 2_645 107.9450(3) n
Si7 Li5 Si8 -3_645 -3_645 50.5483(3) n
Si8 Li5 Si8 2_645 -3_645 127.1553(3) n
Li4 Li6 Li6 4_675 -1_676 96.3066(4) n
Li4 Li6 Li8 4_675 -4_655 125.7650(2) n
Li4 Li6 Li12 4_675 -1_666 62.1440(3) n
Li4 Li6 Li13 4_675 1_565 76.5244(2) n
Li4 Li6 Li13 4_675 -1_666 112.6654(2) n
Li4 Li6 Si6 4_675 3_565 57.6140(3) n
Li4 Li6 Si7 4_675 3_565 81.8527(3) n
Li4 Li6 Si8 4_675 -2_565 169.6879 n
Li4 Li6 Si9 4_675 2_655 59.0239(2) n
Li4 Li6 Si9 4_675 -2_565 131.1652(2) n
Li6 Li6 Li8 -1_676 -4_655 126.1829(2) n
Li6 Li6 Li12 -1_676 -1_666 109.4577(2) n
Li6 Li6 Li13 -1_676 1_565 53.21750(10) n
Li6 Li6 Li13 -1_676 -1_666 65.8263(2) n
Li6 Li6 Si6 -1_676 3_565 139.0056(2) n
Li6 Li6 Si7 -1_676 3_565 164.07840(10) n
Li6 Li6 Si8 -1_676 -2_565 76.4097(3) n
Li6 Li6 Si9 -1_676 2_655 55.5156(2) n
Li6 Li6 Si9 -1_676 -2_565 59.3830(3) n
Li8 Li6 Li12 -4_655 -1_666 118.90560(10) n
Li8 Li6 Li13 -4_655 1_565 101.4191(3) n
Li8 Li6 Li13 -4_655 -1_666 114.7652 n
Li8 Li6 Si6 -4_655 3_565 68.17100(10) n
Li8 Li6 Si7 -4_655 3_565 65.4741(2) n
Li8 Li6 Si8 -4_655 -2_565 64.4395(2) n
Li8 Li6 Si9 -4_655 2_655 172.2479 n
Li8 Li6 Si9 -4_655 -2_565 67.36480(10) n
Li12 Li6 Li13 -1_666 1_565 133.6998(2) n
Li12 Li6 Li13 -1_666 -1_666 64.9532(3) n
Li12 Li6 Si6 -1_666 3_565 86.9375(3) n
Li12 Li6 Si7 -1_666 3_565 55.6830(2) n
Li12 Li6 Si8 -1_666 -2_565 113.0059(3) n
Li12 Li6 Si9 -1_666 2_655 56.42480(10) n
Li12 Li6 Si9 -1_666 -2_565 160.7268 n
Li13 Li6 Li13 1_565 -1_666 119.0438(3) n
Li13 Li6 Si6 1_565 3_565 87.9692(3) n
Li13 Li6 Si7 1_565 3_565 140.06270(10) n
Li13 Li6 Si8 1_565 -2_565 104.0168(2) n
Li13 Li6 Si9 1_565 2_655 85.4695(3) n
Li13 Li6 Si9 1_565 -2_565 54.7996(2) n
Li13 Li6 Si6 -1_666 3_565 149.7972 n
Li13 Li6 Si7 -1_666 3_565 100.1543(3) n
Li13 Li6 Si8 -1_666 -2_565 57.8331(2) n
Li13 Li6 Si9 -1_666 2_655 58.12640(10) n
Li13 Li6 Si9 -1_666 -2_565 95.7784(3) n
Si6 Li6 Si7 3_565 3_565 52.1215(3) n
Si6 Li6 Si8 3_565 -2_565 132.5005(2) n
Si6 Li6 Si9 3_565 2_655 116.05990(10) n
Si6 Li6 Si9 3_565 -2_565 111.8331(3) n
Si7 Li6 Si8 3_565 -2_565 103.1111(3) n
Si7 Li6 Si9 3_565 2_655 111.3607(2) n
Si7 Li6 Si9 3_565 -2_565 132.6813(2) n
Si8 Li6 Si9 -2_565 2_655 110.6671(2) n
Si8 Li6 Si9 -2_565 -2_565 51.1664(3) n
Si9 Li6 Si9 2_655 -2_565 114.89870(10) n
Li1 Li7 Li2 -2_656 1_555 87.6318(4) n
Li1 Li7 Si4 -2_655 1_555 64.9940(3) n
Li1 Li7 Li3 -2_655 -4_645 76.9437 n
Li1 Li7 Li8 -2_655 -4_645 120.3198(3) n
Li1 Li7 Li13 -2_655 1_555 119.90680(10) n
Li1 Li7 Si5 -2_655 3_555 57.9549(2) n
Li1 Li7 Si5 -2_655 -2_555 122.1289(2) n
Li1 Li7 Si6 -2_655 3_555 84.7844(4) n
Li1 Li7 Si9 -2_655 -2_555 169.7022 n
Li2 Li7 Si4 1_555 1_555 55.2564(2) n
Li2 Li7 Li3 1_555 -4_645 86.56610(10) n
Li2 Li7 Li8 1_555 -4_645 126.5371(2) n
Li2 Li7 Li13 1_555 1_555 78.91650(10) n
Li2 Li7 Si5 1_555 3_555 131.7021(2) n
Li2 Li7 Si5 1_555 -2_555 61.9172(2) n
Li2 Li7 Si6 1_555 3_555 167.0493 n
Li2 Li7 Si9 1_555 -2_555 82.1567(4) n
Si4 Li7 Li3 1_555 -4_645 125.1049(3) n
Si4 Li7 Li8 1_555 -4_645 173.5309 n
Si4 Li7 Li13 1_555 1_555 59.3114(3) n
Si4 Li7 Si5 1_555 3_555 120.7795(2) n
Si4 Li7 Si5 1_555 -2_555 116.5190(2) n
Si4 Li7 Si6 1_555 3_555 111.8722(2) n
Si4 Li7 Si9 1_555 -2_555 109.5392(2) n
Li3 Li7 Li8 -4_645 -4_645 61.1036(3) n
Li3 Li7 Li13 -4_645 1_555 156.82159(10) n
Li3 Li7 Si5 -4_645 3_555 55.4567(2) n
Li3 Li7 Si5 -4_645 -2_555 54.9309(2) n
Li3 Li7 Si6 -4_645 3_555 101.8712 n
Li3 Li7 Si9 -4_645 -2_555 101.0028 n
Li8 Li7 Li13 -4_645 1_555 114.3172(3) n
Li8 Li7 Si5 -4_645 3_555 63.4754(2) n
Li8 Li7 Si5 -4_645 -2_555 64.6464(2) n
Li8 Li7 Si6 -4_645 3_555 66.4123(2) n
Li8 Li7 Si9 -4_645 -2_555 65.8190(2) n
Li13 Li7 Si5 1_555 3_555 145.82680(10) n
Li13 Li7 Si5 1_555 -2_555 102.0206(3) n
Li13 Li7 Si6 1_555 3_555 95.8134(2) n
Li13 Li7 Si9 1_555 -2_555 59.40680(10) n
Si5 Li7 Si5 3_555 -2_555 106.2763(4) n
Si5 Li7 Si6 3_555 3_555 50.8258(2) n
Si5 Li7 Si9 3_555 -2_555 129.2373(2) n
Si5 Li7 Si6 -2_555 3_555 131.0149(2) n
Si5 Li7 Si9 -2_555 -2_555 51.2032(2) n
Si6 Li7 Si9 3_555 -2_555 105.4980(4) n
Li3 Li8 Li4 1_555 -4_535 89.6202(3) n
Li3 Li8 Li5 1_555 4_554 160.58800(10) n
Li3 Li8 Li6 1_555 -4_535 129.96150(10) n
Li3 Li8 Li7 1_555 -4_545 61.0703(4) n
Li3 Li8 Si6 1_555 3_455 60.30140(10) n
Li3 Li8 Si9 1_555 -2_555 63.60570(10) n
Li4 Li8 Li5 -4_535 4_554 70.9923(2) n
Li4 Li8 Li6 -4_535 -4_535 140.4182(3) n
Li4 Li8 Li7 -4_535 -4_545 150.6894 n
Li4 Li8 Si6 -4_535 3_455 60.1886(2) n
Li4 Li8 Si9 -4_535 -2_555 59.3284(2) n
Li5 Li8 Li6 4_554 -4_535 69.43330(10) n
Li5 Li8 Li7 4_554 -4_545 138.3167(2) n
Li5 Li8 Si6 4_554 3_455 106.95430(10) n
Li5 Li8 Si9 4_554 -2_555 105.24970(10) n
Li6 Li8 Li7 -4_535 -4_545 68.8912(3) n
Li6 Li8 Si6 -4_535 3_455 134.2697(2) n
Li6 Li8 Si9 -4_535 -2_555 132.2934(2) n
Li7 Li8 Si6 -4_545 3_455 101.2734(2) n
Li7 Li8 Si9 -4_545 -2_555 103.0519(2) n
Si6 Li8 Si9 3_455 -2_555 93.2607(4) n
Si3 Li9 Si4 1_655 1_555 107.8744(4) n
Si3 Li9 Li4 1_655 2_645 123.7664(2) n
Si3 Li9 Li9 1_655 3_555 56.5214(2) n
Si3 Li9 Li10 1_655 -4_646 128.6934(2) n
Si3 Li9 Li11 1_655 2_645 57.4569(2) n
Si3 Li9 Li12 1_655 3_655 58.5560(3) n
Si4 Li9 Li4 1_555 2_645 128.0149(2) n
Si4 Li9 Li9 1_555 3_555 55.0031(2) n
Si4 Li9 Li10 1_555 -4_646 59.8445(2) n
Si4 Li9 Li11 1_555 2_645 130.1672(2) n
Si4 Li9 Li12 1_555 3_655 161.92570(10) n
Li4 Li9 Li9 2_645 3_555 168.02850(10) n
Li4 Li9 Li10 2_645 -4_646 89.22110(10) n
Li4 Li9 Li11 2_645 2_645 86.76490(10) n
Li4 Li9 Li12 2_645 3_655 65.53700(10) n
Li9 Li9 Li10 3_555 -4_646 83.2055 n
Li9 Li9 Li11 3_555 2_645 84.1546 n
Li9 Li9 Li12 3_555 3_655 114.6976(2) n
Li10 Li9 Li11 -4_646 2_645 91.2482(4) n
Li10 Li9 Li12 -4_646 3_655 137.3200(2) n
Li11 Li9 Li12 2_645 3_655 55.3941(2) n
Si2 Li10 Si2 1_555 -2_556 101.9981(3) n
Si2 Li10 Si4 1_555 -2_556 110.0815(2) n
Si2 Li10 Li5 1_555 3_555 56.8470(3) n
Si2 Li10 Li5 1_555 -2_556 126.2159(3) n
Si2 Li10 Li9 1_555 -4_546 85.9447(3) n
Si2 Li10 Li10 1_555 3_555 64.37860(10) n
Si2 Li10 Li11 1_555 2_545 62.5033(2) n
Si2 Li10 Li13 1_555 -2_556 158.6582 n
Si2 Li10 Si8 1_555 -1_666 116.81460(10) n
Si2 Li10 Si4 -2_556 -2_556 94.6814(2) n
Si2 Li10 Li5 -2_556 3_555 127.1429(3) n
Si2 Li10 Li5 -2_556 -2_556 56.3325(3) n
Si2 Li10 Li9 -2_556 -4_546 152.33839(10) n
Si2 Li10 Li10 -2_556 3_555 64.37770(10) n
Si2 Li10 Li11 -2_556 2_545 63.85120(10) n
Si2 Li10 Li13 -2_556 -2_556 98.1096(3) n
Si2 Li10 Si8 -2_556 -1_666 111.8943(2) n
Si4 Li10 Li5 -2_556 3_555 136.93210(10) n
Si4 Li10 Li5 -2_556 -2_556 119.4521(2) n
Si4 Li10 Li9 -2_556 -4_546 57.9061(2) n
Si4 Li10 Li10 -2_556 3_555 63.8421(2) n
Si4 Li10 Li11 -2_556 2_545 152.8508(2) n
Si4 Li10 Li13 -2_556 -2_556 60.7820(3) n
Si4 Li10 Si8 -2_556 -1_666 117.9686(2) n
Li5 Li10 Li5 3_555 -2_556 95.2282(3) n
Li5 Li10 Li9 3_555 -4_546 79.4357(3) n
Li5 Li10 Li10 3_555 3_555 121.2240(2) n
Li5 Li10 Li11 3_555 2_545 63.5731(2) n
Li5 Li10 Li13 3_555 -2_556 114.9024(3) n
Li5 Li10 Si8 3_555 -1_666 60.1164(2) n
Li5 Li10 Li9 -2_556 -4_546 137.5866(2) n
Li5 Li10 Li10 -2_556 3_555 120.7077(2) n
Li5 Li10 Li11 -2_556 2_545 63.89070(10) n
Li5 Li10 Li13 -2_556 -2_556 71.6020(3) n
Li5 Li10 Si8 -2_556 -1_666 55.56190(10) n
Li9 Li10 Li10 -4_546 3_555 96.7944 n
Li9 Li10 Li11 -4_546 2_545 140.2857(2) n
Li9 Li10 Li13 -4_546 -2_556 72.8699(3) n
Li9 Li10 Si8 -4_546 -1_666 86.91230(10) n
Li10 Li10 Li11 3_555 2_545 90.7884 n
Li10 Li10 Li13 3_555 -2_556 119.6972(2) n
Li10 Li10 Si8 3_555 -1_666 176.2184 n
Li11 Li10 Li13 2_545 -2_556 134.7632(2) n
Li11 Li10 Si8 2_545 -1_666 86.8091 n
Li13 Li10 Si8 -2_556 -1_666 60.6650(2) n
Si1 Li11 Si2 2_554 2_554 49.5764(3) n
Si1 Li11 Si2 2_554 -1_666 127.8986(3) n
Si1 Li11 Si3 2_554 2_554 50.50420(10) n
Si1 Li11 Li5 2_554 4_564 77.9399(3) n
Si1 Li11 Li5 2_554 -1_666 173.1153 n
Si1 Li11 Li9 2_554 2_654 108.5413(3) n
Si1 Li11 Li10 2_554 2_554 111.7086(2) n
Si1 Li11 Li11 2_554 3_565 64.15100(10) n
Si1 Li11 Li12 2_554 4_564 75.4390(3) n
Si1 Li11 Si7 2_554 -2_565 115.7801(2) n
Si2 Li11 Si2 2_554 -1_666 100.2081(3) n
Si2 Li11 Si3 2_554 2_554 96.0110(2) n
Si2 Li11 Li5 2_554 4_564 56.7223(3) n
Si2 Li11 Li5 2_554 -1_666 125.9226(3) n
Si2 Li11 Li9 2_554 2_654 154.12550(10) n
Si2 Li11 Li10 2_554 2_554 62.14820(10) n
Si2 Li11 Li11 2_554 3_565 63.6547(2) n
Si2 Li11 Li12 2_554 4_564 115.5752(2) n
Si2 Li11 Si7 2_554 -2_565 113.8251(2) n
Si2 Li11 Si3 -1_666 2_554 108.6250(3) n
Si2 Li11 Li5 -1_666 4_564 124.5796(3) n
Si2 Li11 Li5 -1_666 -1_666 55.7384(3) n
Si2 Li11 Li9 -1_666 2_654 82.9181(3) n
Si2 Li11 Li10 -1_666 2_554 61.3844(2) n
Si2 Li11 Li11 -1_666 3_565 64.18800(10) n
Si2 Li11 Li12 -1_666 4_564 143.18291(10) n
Si2 Li11 Si7 -1_666 -2_565 115.43650(10) n
Si3 Li11 Li5 2_554 4_564 122.2510(2) n
Si3 Li11 Li5 2_554 -1_666 135.77470(10) n
Si3 Li11 Li9 2_554 2_654 59.1557(2) n
Si3 Li11 Li10 2_554 2_554 151.0626(2) n
Si3 Li11 Li11 2_554 3_565 63.0120(2) n
Si3 Li11 Li12 2_554 4_564 61.2221(4) n
Si3 Li11 Si7 2_554 -2_565 119.4854(2) n
Li5 Li11 Li5 4_564 -1_666 95.2009(3) n
Li5 Li11 Li9 4_564 2_654 140.7533(2) n
Li5 Li11 Li10 4_564 2_554 63.46130(10) n
Li5 Li11 Li11 4_564 3_565 120.3723(2) n
Li5 Li11 Li12 4_564 4_564 84.6470(3) n
Li5 Li11 Si7 4_564 -2_565 57.1115(2) n
Li5 Li11 Li9 -1_666 2_654 77.1233(3) n
Li5 Li11 Li10 -1_666 2_554 63.9513(2) n
Li5 Li11 Li11 -1_666 3_565 119.9221(2) n
Li5 Li11 Li12 -1_666 4_564 104.7564(3) n
Li5 Li11 Si7 -1_666 -2_565 59.8235(2) n
Li9 Li11 Li10 2_654 2_554 137.3040(2) n
Li9 Li11 Li11 2_654 3_565 95.8454 n
Li9 Li11 Li12 2_654 4_564 61.1946(2) n
Li9 Li11 Si7 2_654 -2_565 87.03750(10) n
Li10 Li11 Li11 2_554 3_565 89.2116 n
Li10 Li11 Li12 2_554 4_564 143.5650(2) n
Li10 Li11 Si7 2_554 -2_565 88.0597 n
Li11 Li11 Li12 3_565 4_564 123.7436(2) n
Li11 Li11 Si7 3_565 -2_565 176.9826 n
Li12 Li11 Si7 4_564 -2_565 58.5267(2) n
Si3 Li12 Li3 1_555 1_555 60.42470(10) n
Si3 Li12 Li4 1_555 4_565 118.0529(2) n
Si3 Li12 Li4 1_555 -4_535 151.7331(2) n
Si3 Li12 Li6 1_555 -1_666 144.99400(10) n
Si3 Li12 Li9 1_555 3_455 59.69020(10) n
Si3 Li12 Li11 1_555 4_565 60.5561(2) n
Si3 Li12 Li13 1_555 1_555 92.01570(10) n
Si3 Li12 Si7 1_555 -3_645 121.99350(10) n
Si3 Li12 Si9 1_555 -2_555 112.86240(10) n
Li3 Li12 Li4 1_555 4_565 110.6245(2) n
Li3 Li12 Li4 1_555 -4_535 92.5627(3) n
Li3 Li12 Li6 1_555 -1_666 129.86900(10) n
Li3 Li12 Li9 1_555 3_455 77.79950(10) n
Li3 Li12 Li11 1_555 4_565 119.7873(3) n
Li3 Li12 Li13 1_555 1_555 100.7749 n
Li3 Li12 Si7 1_555 -3_645 163.80760(10) n
Li3 Li12 Si9 1_555 -2_555 69.6996(3) n
Li4 Li12 Li4 4_565 -4_535 60.9863(2) n
Li4 Li12 Li6 4_565 -1_666 90.9931(4) n
Li4 Li12 Li9 4_565 3_455 58.6546(3) n
Li4 Li12 Li11 4_565 4_565 87.0988(2) n
Li4 Li12 Li13 4_565 1_555 144.1822(2) n
Li4 Li12 Si7 4_565 -3_645 53.36690(10) n
Li4 Li12 Si9 4_565 -2_555 119.8323(3) n
Li4 Li12 Li6 -4_535 -1_666 58.5040(3) n
Li4 Li12 Li9 -4_535 3_455 109.4294(2) n
Li4 Li12 Li11 -4_535 4_565 141.76421(10) n
Li4 Li12 Li13 -4_535 1_555 101.8729 n
Li4 Li12 Si7 -4_535 -3_645 81.5089(3) n
Li4 Li12 Si9 -4_535 -2_555 58.93250(10) n
Li6 Li12 Li9 -1_666 3_455 146.81830(10) n
Li6 Li12 Li11 -1_666 4_565 105.4515(3) n
Li6 Li12 Li13 -1_666 1_555 54.7715(2) n
Li6 Li12 Si7 -1_666 -3_645 58.9569(2) n
Li6 Li12 Si9 -1_666 -2_555 60.3901(3) n
Li9 Li12 Li11 3_455 4_565 63.41130(10) n
Li9 Li12 Li13 3_455 1_555 148.6944(2) n
Li9 Li12 Si7 3_455 -3_645 89.91540(10) n
Li9 Li12 Si9 3_455 -2_555 144.20990(10) n
Li11 Li12 Li13 4_565 1_555 92.08270(10) n
Li11 Li12 Si7 4_565 -3_645 61.7148(4) n
Li11 Li12 Si9 4_565 -2_555 147.80420(10) n
Li13 Li12 Si7 1_555 -3_645 95.20220(10) n
Li13 Li12 Si9 1_555 -2_555 55.8369(2) n
Si7 Li12 Si9 -3_645 -2_555 118.4888(3) n
Si1 Li13 Si4 1_555 1_555 51.5353(3) n
Si1 Li13 Li6 1_555 1_545 166.05180(10) n
Si1 Li13 Li6 1_555 -1_666 121.7385(3) n
Si1 Li13 Li7 1_555 1_555 102.6177(2) n
Si1 Li13 Li10 1_555 -2_656 65.8951(2) n
Si1 Li13 Li12 1_555 1_555 70.4771(2) n
Si1 Li13 Si8 1_555 2_645 117.8526(3) n
Si1 Li13 Si9 1_555 -2_555 112.6314(2) n
Si4 Li13 Li6 1_555 1_545 124.8579(3) n
Si4 Li13 Li6 1_555 -1_666 172.8989 n
Si4 Li13 Li7 1_555 1_555 63.18870(10) n
Si4 Li13 Li10 1_555 -2_656 62.8756(2) n
Si4 Li13 Li12 1_555 1_555 112.96420(10) n
Si4 Li13 Si8 1_555 2_645 121.7368(2) n
Si4 Li13 Si9 1_555 -2_555 116.1777(2) n
Li6 Li13 Li6 1_545 -1_666 60.9562(3) n
Li6 Li13 Li7 1_545 1_555 66.9717(2) n
Li6 Li13 Li10 1_545 -2_656 126.4244(2) n
Li6 Li13 Li12 1_545 1_555 102.97460(10) n
Li6 Li13 Si8 1_545 2_645 75.9016(3) n
Li6 Li13 Si9 1_545 -2_555 55.0133(2) n
Li6 Li13 Li7 -1_666 1_555 119.73590(10) n
Li6 Li13 Li10 -1_666 -2_656 118.0388(2) n
Li6 Li13 Li12 -1_666 1_555 60.27520(10) n
Li6 Li13 Si8 -1_666 2_645 62.1754(2) n
Li6 Li13 Si9 -1_666 -2_555 62.7417(2) n
Li7 Li13 Li10 1_555 -2_656 116.2977(3) n
Li7 Li13 Li12 1_555 1_555 107.4870(2) n
Li7 Li13 Si8 1_555 2_645 130.0016(2) n
Li7 Li13 Si9 1_555 -2_555 63.6012(3) n
Li10 Li13 Li12 -2_656 1_555 122.95640(10) n
Li10 Li13 Si8 -2_656 2_645 62.6303(3) n
Li10 Li13 Si9 -2_656 -2_555 178.5156 n
Li12 Li13 Si8 1_555 2_645 112.68550(10) n
Li12 Li13 Si9 1_555 -2_555 56.10340(10) n
Si8 Li13 Si9 2_645 -2_555 118.6628(3) n
Li1 Si5 Li3 -2_655 3_655 68.3288(2) n
Li1 Si5 Li3 -2_655 -2_655 84.5511(2) n
Li1 Si5 Li7 -2_655 3_555 62.68810(10) n
Li1 Si5 Li7 -2_655 -2_655 105.0025(2) n
Li1 Si5 Si6 -2_655 1_555 97.2745(4) n
Li1 Si5 Si9 -2_655 1_555 152.5033 n
Li3 Si5 Li3 3_655 -2_655 150.2665(2) n
Li3 Si5 Li7 3_655 3_555 108.4426(3) n
Li3 Si5 Li7 3_655 -2_655 67.2309(3) n
Li3 Si5 Si6 3_655 1_555 71.2108(2) n
Li3 Si5 Si9 3_655 1_555 125.6619(2) n
Li3 Si5 Li7 -2_655 3_555 66.5661(3) n
Li3 Si5 Li7 -2_655 -2_655 110.7813(3) n
Li3 Si5 Si6 -2_655 1_555 126.35360(10) n
Li3 Si5 Si9 -2_655 1_555 74.7812(2) n
Li7 Si5 Li7 3_555 -2_655 167.26401(10) n
Li7 Si5 Si6 3_555 1_555 67.1955(2) n
Li7 Si5 Si9 3_555 1_555 121.9952(2) n
Li7 Si5 Si6 -2_655 1_555 120.0990(2) n
Li7 Si5 Si9 -2_655 1_555 67.1076(2) n
Si6 Si5 Si9 1_555 1_555 109.5124(4) n
Li4 Si6 Li4 2_645 -2_665 68.11460(10) n
Li4 Si6 Li6 2_645 3_565 64.36910(10) n
Li4 Si6 Li7 2_645 3_555 103.14920(10) n
Li4 Si6 Li8 2_645 3_655 127.4026(2) n
Li4 Si6 Si5 2_645 1_555 160.26961(10) n
Li4 Si6 Si7 2_645 1_555 92.4596(2) n
Li4 Si6 Li6 -2_665 3_565 101.6918(4) n
Li4 Si6 Li7 -2_665 3_555 170.5763 n
Li4 Si6 Li8 -2_665 3_655 59.5992(2) n
Li4 Si6 Si5 -2_665 1_555 127.35340(10) n
Li4 Si6 Si7 -2_665 1_555 59.4834(2) n
Li6 Si6 Li7 3_565 3_555 70.4993(4) n
Li6 Si6 Li8 3_565 3_655 130.1528(2) n
Li6 Si6 Si5 3_565 1_555 117.2055(2) n
Li6 Si6 Si7 3_565 1_555 64.5756(2) n
Li7 Si6 Li8 3_555 3_655 129.3822(2) n
Li7 Si6 Si5 3_555 1_555 61.97870(10) n
Li7 Si6 Si7 3_555 1_555 119.1311(2) n
Li8 Si6 Si5 3_655 1_555 68.1915(3) n
Li8 Si6 Si7 3_655 1_555 66.54840(10) n
Si5 Si6 Si7 1_555 1_555 106.0106(3) n
Li4 Si7 Li5 -2_665 2_654 74.6150(3) n
Li4 Si7 Li5 -2_665 -3_655 160.07040(10) n
Li4 Si7 Li6 -2_665 3_565 106.7762(3) n
Li4 Si7 Li11 -2_665 -2_665 97.10640(10) n
Li4 Si7 Li12 -2_665 -3_655 72.9567(2) n
Li4 Si7 Si6 -2_665 1_555 68.87510(10) n
Li4 Si7 Si8 -2_665 1_555 124.3806(2) n
Li5 Si7 Li5 2_654 -3_655 102.8940(3) n
Li5 Si7 Li6 2_654 3_565 172.8294 n
Li5 Si7 Li11 2_654 -2_665 64.08270(10) n
Li5 Si7 Li12 2_654 -3_655 108.9585(2) n
Li5 Si7 Si6 2_654 1_555 123.16100(10) n
Li5 Si7 Si8 2_654 1_555 60.53610(10) n
Li5 Si7 Li6 -3_655 3_565 73.3255(3) n
Li5 Si7 Li11 -3_655 -2_665 64.9582(2) n
Li5 Si7 Li12 -3_655 -3_655 89.6959(2) n
Li5 Si7 Si6 -3_655 1_555 125.36020(10) n
Li5 Si7 Si8 -3_655 1_555 67.46930(10) n
Li6 Si7 Li11 3_565 -2_665 108.76190(10) n
Li6 Si7 Li12 3_565 -3_655 65.3600(2) n
Li6 Si7 Si6 3_565 1_555 63.30290(10) n
Li6 Si7 Si8 3_565 1_555 121.9094(2) n
Li11 Si7 Li12 -2_665 -3_655 59.7585(2) n
Li11 Si7 Si6 -2_665 1_555 158.98990(10) n
Li11 Si7 Si8 -2_665 1_555 91.5842 n
Li12 Si7 Si6 -3_655 1_555 100.2135(3) n
Li12 Si7 Si8 -3_655 1_555 149.6761(2) n
Si6 Si7 Si8 1_555 1_555 109.18330(10) n
Li4 Si8 Li5 3_565 2_654 160.97600(10) n
Li4 Si8 Li5 3_565 -3_655 74.1944(3) n
Li4 Si8 Li6 3_565 -2_665 106.1434(3) n
Li4 Si8 Li10 3_565 -1_666 96.82170(10) n
Li4 Si8 Li13 3_565 2_654 88.1018(3) n
Li4 Si8 Si7 3_565 1_555 123.9675(2) n
Li4 Si8 Si9 3_565 1_555 67.42160(10) n
Li5 Si8 Li5 2_654 -3_655 104.4700(3) n
Li5 Si8 Li6 2_654 -2_665 73.1965(3) n
Li5 Si8 Li10 2_654 -1_666 66.6951(2) n
Li5 Si8 Li13 2_654 2_654 75.0277(3) n
Li5 Si8 Si7 2_654 1_555 68.65470(10) n
Li5 Si8 Si9 2_654 1_555 125.30000(10) n
Li5 Si8 Li6 -3_655 -2_665 174.0308 n
Li5 Si8 Li10 -3_655 -1_666 63.27860(10) n
Li5 Si8 Li13 -3_655 2_654 114.2155(3) n
Li5 Si8 Si7 -3_655 1_555 61.9824(2) n
Li5 Si8 Si9 -3_655 1_555 122.19170(10) n
Li6 Si8 Li10 -2_665 -1_666 110.88110(10) n
Li6 Si8 Li13 -2_665 2_654 59.9914(2) n
Li6 Si8 Si7 -2_665 1_555 121.0508(2) n
Li6 Si8 Si9 -2_665 1_555 62.67380(10) n
Li10 Si8 Li13 -1_666 2_654 56.7048(2) n
Li10 Si8 Si7 -1_666 1_555 93.1724 n
Li10 Si8 Si9 -1_666 1_555 158.26711(10) n
Li13 Si8 Si7 2_654 1_555 140.1332(2) n
Li13 Si8 Si9 2_654 1_555 106.1030(3) n
Si7 Si8 Si9 1_555 1_555 107.96000(10) n
Li4 Si9 Li6 3_565 2_644 61.36150(10) n
Li4 Si9 Li6 3_565 -2_665 104.4894(3) n
Li4 Si9 Li7 3_565 -2_655 172.0291 n
Li4 Si9 Li8 3_565 -2_655 59.9244(2) n
Li4 Si9 Li12 3_565 -2_655 65.3893(3) n
Li4 Si9 Li13 3_565 -2_655 115.7218(3) n
Li4 Si9 Si5 3_565 1_555 126.04820(10) n
Li4 Si9 Si8 3_565 1_555 61.2984(2) n
Li6 Si9 Li6 2_644 -2_665 65.10130(10) n
Li6 Si9 Li7 2_644 -2_655 110.66930(10) n
Li6 Si9 Li8 2_644 -2_655 121.2578(2) n
Li6 Si9 Li12 2_644 -2_655 63.1851(3) n
Li6 Si9 Li13 2_644 -2_655 59.1318(3) n
Li6 Si9 Si5 2_644 1_555 166.51060(10) n
Li6 Si9 Si8 2_644 1_555 86.2307(3) n
Li6 Si9 Li7 -2_665 -2_655 70.6630(4) n
Li6 Si9 Li8 -2_665 -2_655 132.8347(2) n
Li6 Si9 Li12 -2_665 -2_655 124.8771(3) n
Li6 Si9 Li13 -2_665 -2_655 70.1871(2) n
Li6 Si9 Si5 -2_665 1_555 118.50190(10) n
Li6 Si9 Si8 -2_665 1_555 66.1597(2) n
Li7 Si9 Li8 -2_655 -2_655 128.0338(2) n
Li7 Si9 Li12 -2_655 -2_655 111.7316(3) n
Li7 Si9 Li13 -2_655 -2_655 56.9920(2) n
Li7 Si9 Si5 -2_655 1_555 61.6891(2) n
Li7 Si9 Si8 -2_655 1_555 120.2652(2) n
Li8 Si9 Li12 -2_655 -2_655 90.8238(3) n
Li8 Si9 Li13 -2_655 -2_655 156.55780(10) n
Li8 Si9 Si5 -2_655 1_555 66.9964(2) n
Li8 Si9 Si8 -2_655 1_555 67.78330(10) n
Li12 Si9 Li13 -2_655 -2_655 68.0597(3) n
Li12 Si9 Si5 -2_655 1_555 108.0084(3) n
Li12 Si9 Si8 -2_655 1_555 126.37210(10) n
Li13 Si9 Si5 -2_655 1_555 108.7689(4) n
Li13 Si9 Si8 -2_655 1_555 132.77380(10) n
Si5 Si9 Si8 1_555 1_555 107.1847(3) n

loop_
_geom_bond_atom_site_label_1
_geom_bond_atom_site_label_2
_geom_bond_site_symmetry_2
_geom_bond_distance
_geom_bond_publ_flag
Li1 Li2 1_555 2.909770(10) n
Li1 Si4 -2_455 2.986350(10) n
Li1 Li3 -2_555 2.945010(10) n
Li1 Li3 -4_555 2.945010(10) n
Li1 Li7 -2_455 2.782920(10) n
Li1 Li7 -4_455 2.782920(10) n
Li1 Li9 -2_455 3.130040(10) n
Li1 Li9 -4_455 3.130040(10) n
Li1 Si5 -2_455 2.654840(10) n
Li1 Si5 -4_455 2.654840(10) n
Li2 Li1 1_555 2.909770(10) n
Li2 Si1 1_555 2.882580(10) n
Li2 Si3 1_555 2.814020(10) n
Li2 Si4 1_555 2.639570(10) n
Li2 Li3 1_555 2.846620(10) n
Li2 Li3 3_555 2.846620(10) n
Li2 Li7 1_555 2.910580(10) n
Li2 Li7 3_555 2.910580(10) n
Li2 Si5 -2_455 2.881470(10) n
Li2 Si5 -4_455 2.881470(10) n
Si1 Li2 1_555 2.882580(10) n
Si1 Si2 1_555 2.360320(10) n
Si1 Si3 1_555 2.377030(10) n
Si1 Si4 1_555 2.389090(10) n
Si1 Li10 -2_556 2.925810(10) n
Si1 Li10 -4_556 2.925810(10) n
Si1 Li11 2_545 2.839200(10) n
Si1 Li11 4_565 2.839200(10) n
Si1 Li13 1_555 2.813690(10) n
Si1 Li13 3_555 2.813690(10) n
Si2 Si1 1_555 2.360320(10) n
Si2 Li5 1_555 2.705380(10) n
Si2 Li5 3_555 2.705380(10) n
Si2 Li10 1_555 2.780380(10) n
Si2 Li10 3_555 2.780380(10) n
Si2 Li10 -2_556 2.780290(10) n
Si2 Li10 -4_556 2.780290(10) n
Si2 Li11 2_545 2.789430(10) n
Si2 Li11 4_565 2.789430(10) n
Si2 Li11 -1_666 2.842990(10) n
Si2 Li11 -3_646 2.842990(10) n
Si3 Li2 1_555 2.814020(10) n
Si3 Si1 1_555 2.377030(10) n
Si3 Li3 1_555 2.697270(10) n
Si3 Li3 3_555 2.697270(10) n
Si3 Li9 1_455 2.778220(10) n
Si3 Li9 3_455 2.778220(10) n
Si3 Li11 2_545 2.727810(10) n
Si3 Li11 4_565 2.727810(10) n
Si3 Li12 1_555 2.745520(10) n
Si3 Li12 3_555 2.745520(10) n
Si4 Li1 -2_555 2.986350(10) n
Si4 Li2 1_555 2.639570(10) n
Si4 Si1 1_555 2.389090(10) n
Si4 Li7 1_555 2.775600(10) n
Si4 Li7 3_555 2.775600(10) n
Si4 Li9 1_555 2.672100(10) n
Si4 Li9 3_555 2.672100(10) n
Si4 Li10 -2_556 2.727250(10) n
Si4 Li10 -4_556 2.727250(10) n
Si4 Li13 1_555 2.674390(10) n
Si4 Li13 3_555 2.674390(10) n
Li3 Li1 -2_455 2.945010(10) n
Li3 Li2 1_555 2.846620(10) n
Li3 Si3 1_555 2.697270(10) n
Li3 Li3 3_555 3.35378(2) n
Li3 Li7 -4_455 2.916180(10) n
Li3 Li8 1_555 2.917120(10) n
Li3 Li9 3_455 3.423390(10) n
Li3 Li12 1_555 2.609560(10) n
Li3 Si5 3_455 2.588500(10) n
Li3 Si5 -2_455 2.617990(10) n
Li3 Si6 3_455 2.890400(10) n
Li3 Si9 -2_455 3.035410(10) n
Li4 Li4 -1_675 3.094240(10) n
Li4 Li5 -1_666 3.304690(10) n
Li4 Li6 4_674 2.867380(10) n
Li4 Li8 -4_565 2.818260(10) n
Li4 Li9 2_654 2.92703(2) n
Li4 Li12 4_564 3.119580(10) n
Li4 Li12 -4_565 2.973140(10) n
Li4 Si6 2_654 2.685660(10) n
Li4 Si6 -2_465 2.835120(10) n
Li4 Si7 -2_465 2.618370(10) n
Li4 Si8 3_565 2.660910(10) n
Li4 Si9 3_565 2.801130(10) n
Li5 Si2 1_555 2.705380(10) n
Li5 Li4 -1_666 3.304690(10) n
Li5 Li6 -1_666 3.234490(10) n
Li5 Li8 4_555 2.87261(2) n
Li5 Li10 3_555 2.899140(10) n
Li5 Li10 -2_556 2.943010(10) n
Li5 Li11 4_565 2.901960(10) n
Li5 Li11 -1_666 2.941480(10) n
Li5 Li13 1_555 3.229320(10) n
Li5 Si7 2_645 2.827200(10) n
Li5 Si7 -3_646 2.689690(10) n
Li5 Si8 2_645 2.642830(10) n
Li5 Si8 -3_646 2.814220(10) n
Li6 Li4 4_675 2.867380(10) n
Li6 Li5 -1_666 3.234490(10) n
Li6 Li6 -1_676 2.970480(10) n
Li6 Li7 1_565 3.18233(2) n
Li6 Li8 -4_565 2.805900(10) n
Li6 Li12 -1_666 2.893070(10) n
Li6 Li13 1_565 3.099790(10) n
Li6 Li13 -1_666 2.721300(10) n
Li6 Si6 3_565 2.697570(10) n
Li6 Si7 3_565 2.727030(10) n
Li6 Si8 -2_465 2.779220(10) n
Li6 Si9 2_655 2.818320(10) n
Li6 Si9 -2_465 2.699410(10) n
Li7 Li1 -2_555 2.782920(10) n
Li7 Li2 1_555 2.910580(10) n
Li7 Si4 1_555 2.775600(10) n
Li7 Li3 -4_555 2.916180(10) n
Li7 Li6 1_545 3.18233(2) n
Li7 Li8 -4_555 2.820300(10) n
Li7 Li9 3_555 3.137850(10) n
Li7 Li13 1_555 2.622880(10) n
Li7 Si5 3_555 2.694710(10) n
Li7 Si5 -2_455 2.677330(10) n
Li7 Si6 3_555 2.813940(10) n
Li7 Si9 -2_455 2.801560(10) n
Li8 Li3 1_555 2.917120(10) n
Li8 Li4 -4_445 2.818260(10) n
Li8 Li5 4_554 2.87261(2) n
Li8 Li6 -4_445 2.805900(10) n
Li8 Li7 -4_455 2.820300(10) n
Li8 Si5 3_455 2.942030(10) n
Li8 Si5 -2_455 2.903030(10) n
Li8 Si6 3_455 2.835790(10) n
Li8 Si6 -2_455 3.085610(10) n
Li8 Si7 3_455 2.888320(10) n
Li8 Si7 -2_455 2.992860(10) n
Li8 Si8 3_455 2.977900(10) n
Li8 Si8 -2_455 2.930860(10) n
Li8 Si9 3_455 3.054470(10) n
Li8 Si9 -2_455 2.841400(10) n
Li9 Li1 -2_555 3.130040(10) n
Li9 Si3 1_655 2.778220(10) n
Li9 Si4 1_555 2.672100(10) n
Li9 Li3 3_655 3.423390(10) n
Li9 Li4 2_645 2.92703(2) n
Li9 Li7 3_555 3.137850(10) n
Li9 Li9 3_555 3.06507(2) n
Li9 Li10 -4_556 2.791330(10) n
Li9 Li11 2_645 2.893070(10) n
Li9 Li12 3_655 2.834890(10) n
Li9 Li13 3_555 3.178520(10) n
Li9 Si6 1_555 2.926140(10) n
Li10 Si1 -2_456 2.925810(10) n
Li10 Si2 1_555 2.780380(10) n
Li10 Si2 -2_456 2.780290(10) n
Li10 Si4 -2_456 2.727250(10) n
Li10 Li5 3_555 2.899140(10) n
Li10 Li5 -2_456 2.943010(10) n
Li10 Li9 -4_456 2.791330(10) n
Li10 Li10 3_555 2.404600(10) n
Li10 Li11 2_545 2.586880(10) n
Li10 Li13 -2_456 2.550580(10) n
Li10 Si8 -1_666 2.709880(10) n
Li11 Si1 2_554 2.839200(10) n
Li11 Si2 2_554 2.789430(10) n
Li11 Si2 -1_666 2.842990(10) n
Li11 Si3 2_554 2.727810(10) n
Li11 Li5 4_564 2.901960(10) n
Li11 Li5 -1_666 2.941480(10) n
Li11 Li9 2_654 2.893070(10) n
Li11 Li10 2_554 2.586880(10) n
Li11 Li11 3_565 2.475790(10) n
Li11 Li12 4_564 2.662830(10) n
Li11 Si7 -2_465 2.714270(10) n
Li12 Si3 1_555 2.745520(10) n
Li12 Li3 1_555 2.609560(10) n
Li12 Li4 4_565 3.119580(10) n
Li12 Li4 -4_445 2.973140(10) n
Li12 Li6 -1_666 2.893070(10) n
Li12 Li9 3_455 2.834890(10) n
Li12 Li11 4_565 2.662830(10) n
Li12 Li13 1_555 3.018150(10) n
Li12 Si6 3_455 3.071620(10) n
Li12 Si7 -3_646 2.628850(10) n
Li12 Si9 -2_455 2.700810(10) n
Li13 Si1 1_555 2.813690(10) n
Li13 Si4 1_555 2.674390(10) n
Li13 Li5 1_555 3.229320(10) n
Li13 Li6 1_545 3.099790(10) n
Li13 Li6 -1_666 2.721300(10) n
Li13 Li7 1_555 2.622880(10) n
Li13 Li9 3_555 3.178520(10) n
Li13 Li10 -2_556 2.550580(10) n
Li13 Li12 1_555 3.018150(10) n
Li13 Si8 2_645 2.660180(10) n
Li13 Si9 -2_455 2.692340(10) n
Si5 Li1 -2_555 2.654840(10) n
Si5 Li2 -2_555 2.881470(10) n
Si5 Li3 3_655 2.588500(10) n
Si5 Li3 -2_555 2.617990(10) n
Si5 Li7 3_555 2.694710(10) n
Si5 Li7 -2_555 2.677330(10) n
Si5 Li8 3_655 2.942030(10) n
Si5 Li8 -2_555 2.903030(10) n
Si5 Si6 1_555 2.366430(10) n
Si5 Si9 1_555 2.370140(10) n
Si6 Li3 3_655 2.890400(10) n
Si6 Li4 2_645 2.685660(10) n
Si6 Li4 -2_565 2.835120(10) n
Si6 Li6 3_565 2.697570(10) n
Si6 Li7 3_555 2.813940(10) n
Si6 Li8 3_655 2.835790(10) n
Si6 Li8 -2_555 3.085610(10) n
Si6 Li9 1_555 2.926140(10) n
Si6 Li12 3_655 3.071620(10) n
Si6 Si5 1_555 2.366430(10) n
Si6 Si7 1_555 2.383300(10) n
Si7 Li4 -2_565 2.618370(10) n
Si7 Li5 2_654 2.827200(10) n
Si7 Li5 -3_656 2.689690(10) n
Si7 Li6 3_565 2.727030(10) n
Si7 Li8 3_655 2.888320(10) n
Si7 Li8 -2_555 2.992860(10) n
Si7 Li11 -2_565 2.714270(10) n
Si7 Li12 -3_656 2.628850(10) n
Si7 Si6 1_555 2.383300(10) n
Si7 Si8 1_555 2.352590(10) n
Si8 Li4 3_565 2.660910(10) n
Si8 Li5 2_654 2.642830(10) n
Si8 Li5 -3_656 2.814220(10) n
Si8 Li6 -2_565 2.779220(10) n
Si8 Li8 3_655 2.977900(10) n
Si8 Li8 -2_555 2.930860(10) n
Si8 Li10 -1_666 2.709880(10) n
Si8 Li13 2_654 2.660180(10) n
Si8 Si7 1_555 2.352590(10) n
Si8 Si9 1_555 2.366890(10) n
Si9 Li3 -2_555 3.035410(10) n
Si9 Li4 3_565 2.801130(10) n
Si9 Li6 2_644 2.818320(10) n
Si9 Li6 -2_565 2.699410(10) n
Si9 Li7 -2_555 2.801560(10) n
Si9 Li8 3_655 3.054470(10) n
Si9 Li8 -2_555 2.841400(10) n
Si9 Li12 -2_555 2.700810(10) n
Si9 Li13 -2_555 2.692340(10) n
Si9 Si5 1_555 2.370140(10) n
Si9 Si8 1_555 2.366890(10) n
